data_2001929
loop_
_publ_author_name
'Ohtsuchi, M.'
'Suzuki, K.'
'Armah, A. E.'
'Yamagata, Y.'
'Fujii, S.'
'Tomita, K.'
'Asfari, Z.'
'Vicens, J.'

_publ_section_title
;
 Structure of <i>p</i>-isopropylcalix[4]arene--toluene (1/1) complex
;
_journal_issue 3
_journal_name_full 'Acta Crystallographica Section C'
_journal_page_first 639
_journal_page_last 641
_journal_paper_doi 10.1107/S0108270192008850
_journal_volume 49
_journal_year 1993
_chemical_formula_moiety 'C40 H48 O4,C7 H8'
_chemical_formula_sum 'C47 H56 O4'
_chemical_formula_weight 684.96
_symmetry_cell_setting tetragonal
_symmetry_space_group_name_Hall '-P 4a'
_symmetry_space_group_name_H-M 'P 4/n'
_atom_type_scat_source IntTabIV
_cell_angle_alpha 90
_cell_angle_beta 90
_cell_angle_gamma 90
_cell_formula_units_Z 2
_cell_length_a 12.7900(10)
_cell_length_b 12.7900(10)
_cell_length_c 12.493(2)
_cell_measurement_reflns_used 20
_cell_measurement_temperature 288
_cell_measurement_theta_max 30.5
_cell_measurement_theta_min 20
_cell_volume 2043.7(4)
_diffrn_measurement_device 'Rigaku AFC-5 automated'
_diffrn_measurement_method \w-2\q
_diffrn_radiation_type CuK\a
_diffrn_radiation_wavelength 1.5418
_diffrn_reflns_av_R_equivalents 0.0589
_diffrn_reflns_limit_h_max 0
_diffrn_reflns_limit_h_min -14
_diffrn_reflns_limit_k_max 14
_diffrn_reflns_limit_k_min 0
_diffrn_reflns_limit_l_max 14
_diffrn_reflns_limit_l_min 0
_diffrn_reflns_number 1915
_diffrn_reflns_theta_max 63
_diffrn_standards_decay_% <5.7
_diffrn_standards_interval_count 100
_diffrn_standards_number 3
_exptl_absorpt_coefficient_mu 0.505
_exptl_absorpt_correction_type none
_exptl_crystal_colour Colorless
_exptl_crystal_density_diffrn 1.11
_exptl_crystal_size_max 0.50
_exptl_crystal_size_mid 0.50
_exptl_crystal_size_min 0.40
_refine_diff_density_max 0.33
_refine_diff_density_min -0.26
_refine_ls_goodness_of_fit_obs 1.042
_refine_ls_hydrogen_treatment 'Parameters of selected H atoms refined'
_refine_ls_number_parameters 155
_refine_ls_number_reflns 1003
_refine_ls_R_factor_obs 0.070
_refine_ls_shift/esd_max 0.93
_refine_ls_structure_factor_coef F
_refine_ls_weighting_details 'w = 1/[\s^2^(F~o~)-0.00535|F~o~|+0.00128|F~o~|^2^]'
_refine_ls_weighting_scheme calc
_refine_ls_wR_factor_obs 0.077
_reflns_number_observed 1004
_reflns_number_total 1665
_reflns_observed_criterion 3\s_cut-off
_cod_data_source_file as1013.cif
_cod_data_source_block as1013_structure_1_of_1
_cod_depositor_comments
;
The following automatic conversions were performed:

'_refine_ls_weighting_scheme' value
'1/[\s^2^(F~o~)-0.00535|F~o~|+0.00128|F~o~|^2^]' was changed to
'calc'. New tag '_refine_ls_weighting_details' was created. The value
of the new tag was set to 'w =
1/[\s^2^(F~o~)-0.00535|F~o~|+0.00128|F~o~|^2^]'.

Automatic conversion script
Id: cif_fix_values 3143 2015-03-26 13:38:13Z robertas 
;
_cod_original_cell_volume 2043.6(4)
_cod_original_sg_symbol_Hall 'P 4a'
_cod_original_sg_symbol_H-M 'P 4/n (origin @ -1 on n)'
_cod_database_code 2001929

loop_
_atom_site_type_symbol
_atom_site_label
_atom_site_fract_x
_atom_site_fract_y
_atom_site_fract_z
_atom_site_U_iso_or_equiv
O O1 .1844(2) .1181(2) -.0488(2) .0731(10)
C C1 .1569(3) .0668(3) .0445(3) .0606(12)
C C2 .0584(3) .0836(3) .0894(3) .0626(13)
C C3 .0318(3) .0257(3) .1797(3) .0697(14)
C C4 .0993(3) -.0463(3) .2250(4) .0733(15)
C C5 .1975(3) -.0585(3) .1799(4) .0703(15)
C C6 .2279(3) -.0033(3) .0897(3) .0638(13)
C C7 -.0176(3) .1628(3) .0428(4) .0664(14)
C C8 .0649(4) -.1116(4) .3210(4) .097(2)
C C9 .1292(9) -.0913(8) .4177(6) .194(5)
C C10 .0581(6) -.2294(5) .2915(6) .139(3)
C C1G .25 .25 .5451(14) .167(8)
C C2G .1682(15) .203(3) .4889(14) .239(12)
C C3G .166(2) .207(4) .3765(14) .253(17)
C C4G .25 .25 .3205(14) .26(2)
C C7G .25 .25 .6678(14) .221(9)
H HO1 .161(13) .192(4) -.048(7) .14(4)
H HO2 .255(6) .149(14) -.044(7) .17(5)
H H3 -.0450(10) .033(3) .214(3) .086(12)
H H5 .250(2) -.118(2) .209(3) .068(10)
H H8 .012(3) -.077(3) .378(3) .092(13)
H H7A -.0950(10) .136(3) .066(3) .070(11)
H H7B -.015(3) .162(3) -.0440(10) .073(11)

loop_
_geom_angle_atom_site_label_1
_geom_angle_atom_site_label_2
_geom_angle_atom_site_label_3
_geom_angle_site_symmetry_3
_geom_angle
_geom_angle_publ_flag
O1 C1 C2 . 119.7(3) yes
O1 C1 C6 . 118.7(4) yes
C2 C1 C6 . 121.6(4) yes
C1 C2 C3 . 117.7(4) yes
C1 C2 C7 . 121.7(4) yes
C3 C2 C7 . 120.6(4) yes
C2 C3 C4 . 122.2(4) yes
C3 C4 C5 . 118.3(4) yes
C3 C4 C8 . 120.4(4) yes
C5 C4 C8 . 121.3(4) yes
C4 C5 C6 . 121.9(4) yes
C1 C6 C5 . 118.3(4) yes
C1 C6 C7 3 121.2(4) yes
C5 C6 C7 3 120.5(4) yes
C2 C7 C6 4 112.7(4) yes
C4 C8 C9 . 112.6(6) yes
C4 C8 C10 . 111.1(5) yes
C9 C8 C10 . 113.2(6) yes
C2G C1G C7G . 120(2) yes
C1G C2G C3G . 120(3) yes
C2G C3G C4G . 120(4) yes
C2G C1G C2G 2 120(2) yes
C3G C4G C3G 2 120(3) yes

loop_
_geom_bond_atom_site_label_1
_geom_bond_atom_site_label_2
_geom_bond_site_symmetry_2
_geom_bond_distance
_geom_bond_publ_flag
C1 O1 . 1.383(5) yes
C1 C2 . 1.396(6) yes
C1 C6 . 1.395(6) yes
C2 C3 . 1.392(6) yes
C2 C7 . 1.520(6) yes
C3 C4 . 1.383(6) yes
C4 C5 . 1.385(6) yes
C4 C8 . 1.526(7) yes
C5 C6 . 1.385(6) yes
C6 C7 2 1.527(6) yes
C8 C9 . 1.484(13) yes
C8 C10 . 1.554(10) yes
C1G C2G . 1.40(4) yes
C1G C7G . 1.53(2) yes
C2G C3G . 1.41(6) yes
C3G C4G . 1.40(6) yes

loop_
_geom_torsion_atom_site_label_1
_geom_torsion_atom_site_label_2
_geom_torsion_atom_site_label_3
_geom_torsion_atom_site_label_4
_geom_torsion_site_symmetry_3
_geom_torsion_site_symmetry_4
_geom_torsion
_geom_torsion_publ_flag
C1 C2 C7 C6 . 4 -88.8(5) yes
C1 C6 C7 C2 3 3 88.4(5) yes
C3 C4 C8 C9 . . -117.5(6) yes
C3 C4 C8 C10 . . 114.3(5) yes
